data_7156138
loop_
_publ_author_name
'Halder, Joydev'
'Das, Debabrata'
'Nanda, Samik'

_publ_section_title
;
 A distinctive transformation based diversity oriented synthesis of small
 ring carbocycles and heterocycles from biocatalytically derived
 enantiopure \a-substituted-\b-hydroxyesters.
;
_journal_issue 14
_journal_name_full 'Organic &amp; biomolecular chemistry'
_journal_page_first 2549
_journal_page_last 2575
_journal_paper_doi 10.1039/C8OB00233A
_journal_volume 16
_journal_year 2018
_chemical_formula_sum 'C25 H33 N3 O2 Si'
_chemical_formula_weight 435.63
_space_group_IT_number 4
_space_group_name_Hall 'P 2yb'
_space_group_name_H-M_alt 'P 1 21 1'
_symmetry_cell_setting monoclinic
_symmetry_space_group_name_Hall 'P 2yb'
_symmetry_space_group_name_H-M 'P 1 21 1'
_atom_sites_solution_hydrogens geom
_atom_sites_solution_primary direct
_atom_sites_solution_secondary difmap
_audit_creation_method SHELXL-97
_audit_update_record
;
2015-06-19 deposited with the CCDC.
2018-03-05 downloaded from the CCDC.
;
_cell_angle_alpha 90.00
_cell_angle_beta 90.00
_cell_angle_gamma 90.00
_cell_formula_units_Z 8
_cell_length_a 10.558(3)
_cell_length_b 39.473(12)
_cell_length_c 11.458(4)
_cell_measurement_temperature 293(2)
_cell_volume 4775(3)
_computing_structure_refinement 'SHELXL-97 (Sheldrick, 2008)'
_diffrn_ambient_temperature 293(2)
_diffrn_measured_fraction_theta_full 0.995
_diffrn_measured_fraction_theta_max 0.995
_diffrn_measurement_device_type 'CCD area detector'
_diffrn_measurement_method 'phi and omega scans'
_diffrn_radiation_monochromator graphite
_diffrn_radiation_source 'fine-focus sealed tube'
_diffrn_radiation_type MoK\a
_diffrn_radiation_wavelength 0.71073
_diffrn_reflns_av_R_equivalents 0.1453
_diffrn_reflns_av_sigmaI/netI 0.2080
_diffrn_reflns_limit_h_max 12
_diffrn_reflns_limit_h_min -12
_diffrn_reflns_limit_k_max 46
_diffrn_reflns_limit_k_min -44
_diffrn_reflns_limit_l_max 13
_diffrn_reflns_limit_l_min -13
_diffrn_reflns_number 56546
_diffrn_reflns_theta_full 25.00
_diffrn_reflns_theta_max 25.00
_diffrn_reflns_theta_min 1.03
_exptl_absorpt_coefficient_mu 0.124
_exptl_absorpt_correction_type none
_exptl_crystal_colour colorless
_exptl_crystal_density_diffrn 1.212
_exptl_crystal_density_method 'not measured'
_exptl_crystal_description prism
_exptl_crystal_F_000 1872
_exptl_crystal_size_max 0.14
_exptl_crystal_size_mid 0.11
_exptl_crystal_size_min 0.09
_refine_diff_density_max 0.852
_refine_diff_density_min -0.687
_refine_diff_density_rms 0.193
_refine_ls_abs_structure_details 'Flack H D (1983), Acta Cryst. A39, 876-881'
_refine_ls_abs_structure_Flack 0.4(2)
_refine_ls_extinction_coef 0.078(4)
_refine_ls_extinction_expression Fc^*^=kFc[1+0.001xFc^2^\l^3^/sin(2\q)]^-1/4^
_refine_ls_extinction_method SHELXL
_refine_ls_goodness_of_fit_ref 1.052
_refine_ls_hydrogen_treatment constr
_refine_ls_matrix_type full
_refine_ls_number_parameters 1118
_refine_ls_number_reflns 15822
_refine_ls_number_restraints 1
_refine_ls_restrained_S_all 1.052
_refine_ls_R_factor_all 0.1580
_refine_ls_R_factor_gt 0.1078
_refine_ls_shift/su_max 0.000
_refine_ls_shift/su_mean 0.000
_refine_ls_structure_factor_coef Fsqd
_refine_ls_weighting_details 'calc w=1/[\s^2^(Fo^2^)+(0.0933P)^2^+0.3397P] where P=(Fo^2^+2Fc^2^)/3'
_refine_ls_weighting_scheme calc
_refine_ls_wR_factor_gt 0.2381
_refine_ls_wR_factor_ref 0.2781
_reflns_number_gt 9529
_reflns_number_total 15822
_reflns_threshold_expression >2\s(I)
_cod_data_source_file c8ob00233a2.cif
_cod_data_source_block dd440r
_cod_depositor_comments
;
The following automatic conversions were performed:

'_symmetry_cell_setting' value 'Monoclinic' changed to 'monoclinic'
according to
/home/data/users/saulius/crontab/automatic-downloads/rss-feeds/RSC/lib/dictionaries/cif_core.dic
dictionary named 'cif_core.dic' version 2.4.2 from 2011-04-26.

Automatic conversion script
Id: cif_fix_values 4973 2017-02-22 13:04:09Z antanas 

 Adding full bibliography for 7156136--7156139.cif.
;
_cod_original_cell_volume 4775(2)
_cod_original_sg_symbol_H-M 'P2(1)   '
_cod_database_code 7156138

loop_
_symmetry_equiv_pos_as_xyz
'x, y, z'
'-x, y+1/2, -z'

loop_
_atom_site_label
_atom_site_type_symbol
_atom_site_fract_x
_atom_site_fract_y
_atom_site_fract_z
_atom_site_U_iso_or_equiv
_atom_site_adp_type
_atom_site_occupancy
_atom_site_symmetry_multiplicity
_atom_site_calc_flag
_atom_site_refinement_flags
C1 C 0.3146(8) 0.4170(2) 0.8219(7) 0.045(2) Uani 1 1 d .
H1 H 0.2791 0.4030 0.7652 0.054 Uiso 1 1 calc R
C2 C 0.4423(7) 0.4479(2) 0.9087(6) 0.0364(19) Uani 1 1 d .
H2 H 0.5127 0.4608 0.9289 0.044 Uiso 1 1 calc R
C3 C 0.3136(9) 0.4597(3) 1.0887(9) 0.066(3) Uani 1 1 d .
H3A H 0.2237 0.4579 1.1047 0.079 Uiso 1 1 calc R
H3B H 0.3582 0.4466 1.1474 0.079 Uiso 1 1 calc R
C4 C 0.3501(8) 0.4944(3) 1.0991(9) 0.064(3) Uani 1 1 d .
H4 H 0.3232 0.5070 1.0296 0.076 Uiso 1 1 calc R
C5 C 0.5154(9) 0.5196(2) 1.2097(8) 0.051(2) Uani 1 1 d .
H5 H 0.5360 0.5059 1.2784 0.061 Uiso 1 1 calc R
C6 C 0.6259(11) 0.5399(4) 1.1778(12) 0.128(7) Uani 1 1 d .
H6A H 0.6972 0.5252 1.1655 0.191 Uiso 1 1 calc R
H6B H 0.6447 0.5556 1.2395 0.191 Uiso 1 1 calc R
H6C H 0.6083 0.5522 1.1074 0.191 Uiso 1 1 calc R
C7 C 0.2977(9) 0.5113(3) 1.2072(10) 0.085(4) Uani 1 1 d .
H7A H 0.2918 0.4954 1.2715 0.102 Uiso 1 1 calc R
H7B H 0.2146 0.5209 1.1924 0.102 Uiso 1 1 calc R
C8 C 0.3957(8) 0.5395(3) 1.2337(8) 0.055(3) Uani 1 1 d .
H8 H 0.3871 0.5579 1.1770 0.066 Uiso 1 1 calc R
C9 C 0.3806(9) 0.5528(3) 1.3535(7) 0.055(3) Uani 1 1 d .
H9A H 0.2990 0.5639 1.3609 0.067 Uiso 1 1 calc R
H9B H 0.3834 0.5343 1.4090 0.067 Uiso 1 1 calc R
C10 C 0.4657(7) 0.5907(2) 1.7420(7) 0.039(2) Uani 1 1 d .
H10 H 0.4383 0.6130 1.7487 0.046 Uiso 1 1 calc R
C11 C 0.4847(7) 0.5717(2) 1.8397(8) 0.044(2) Uani 1 1 d .
H11 H 0.4700 0.5815 1.9123 0.052 Uiso 1 1 calc R
C12 C 0.5244(7) 0.5389(3) 1.8350(8) 0.044(2) Uani 1 1 d .
H12 H 0.5384 0.5268 1.9033 0.053 Uiso 1 1 calc R
C13 C 0.5435(7) 0.5241(3) 1.7276(9) 0.050(2) Uani 1 1 d .
H13 H 0.5686 0.5015 1.7232 0.060 Uiso 1 1 calc R
C14 C 0.5255(7) 0.5425(2) 1.6267(8) 0.043(2) Uani 1 1 d .
H14 H 0.5388 0.5323 1.5547 0.052 Uiso 1 1 calc R
C15 C 0.4873(7) 0.5767(2) 1.6315(7) 0.039(2) Uani 1 1 d .
C16 C 0.3254(8) 0.6273(2) 1.4865(7) 0.043(2) Uani 1 1 d .
C17 C 0.3010(9) 0.6481(2) 1.3915(8) 0.055(2) Uani 1 1 d .
H17 H 0.3614 0.6501 1.3328 0.066 Uiso 1 1 calc R
C18 C 0.1893(11) 0.6658(3) 1.3823(10) 0.066(3) Uani 1 1 d .
H18 H 0.1763 0.6800 1.3187 0.079 Uiso 1 1 calc R
C19 C 0.0972(11) 0.6629(3) 1.4652(11) 0.075(4) Uani 1 1 d .
H19 H 0.0218 0.6749 1.4576 0.089 Uiso 1 1 calc R
C20 C 0.1166(9) 0.6418(3) 1.5612(11) 0.071(3) Uani 1 1 d .
H20 H 0.0539 0.6395 1.6177 0.085 Uiso 1 1 calc R
C21 C 0.2289(8) 0.6243(3) 1.5720(9) 0.056(3) Uani 1 1 d .
H21 H 0.2417 0.6103 1.6363 0.067 Uiso 1 1 calc R
C22 C 0.6228(8) 0.6287(2) 1.4775(7) 0.044(2) Uani 1 1 d .
C23 C 0.7413(8) 0.6070(3) 1.5084(9) 0.058(3) Uani 1 1 d .
H23A H 0.7449 0.5876 1.4578 0.087 Uiso 1 1 calc R
H23B H 0.7356 0.5996 1.5880 0.087 Uiso 1 1 calc R
H23C H 0.8164 0.6204 1.4983 0.087 Uiso 1 1 calc R
C24 C 0.6389(12) 0.6430(3) 1.3536(10) 0.081(4) Uani 1 1 d .
H24A H 0.6381 0.6248 1.2983 0.122 Uiso 1 1 calc R
H24B H 0.7180 0.6549 1.3484 0.122 Uiso 1 1 calc R
H24C H 0.5707 0.6583 1.3368 0.122 Uiso 1 1 calc R
C25 C 0.6221(10) 0.6592(3) 1.5605(9) 0.069(3) Uani 1 1 d .
H25A H 0.6134 0.6514 1.6394 0.104 Uiso 1 1 calc R
H25B H 0.5524 0.6738 1.5415 0.104 Uiso 1 1 calc R
H25C H 0.7001 0.6715 1.5526 0.104 Uiso 1 1 calc R
C26 C 0.2062(8) 0.4135(2) 0.3411(8) 0.050(2) Uani 1 1 d .
H26 H 0.2385 0.3967 0.2925 0.060 Uiso 1 1 calc R
C27 C 0.0840(8) 0.4495(2) 0.4110(7) 0.044(2) Uani 1 1 d .
H27 H 0.0147 0.4634 0.4249 0.053 Uiso 1 1 calc R
C28 C 0.2375(8) 0.4749(3) 0.5571(7) 0.056(3) Uani 1 1 d .
H28A H 0.2568 0.4965 0.5210 0.067 Uiso 1 1 calc R
H28B H 0.3153 0.4661 0.5905 0.067 Uiso 1 1 calc R
C29 C 0.1429(7) 0.4804(2) 0.6531(7) 0.048(2) Uani 1 1 d .
H29 H 0.1175 0.4582 0.6839 0.057 Uiso 1 1 calc R
C30 C 0.1967(9) 0.5015(3) 0.7532(8) 0.059(3) Uani 1 1 d .
H30A H 0.2228 0.4872 0.8176 0.071 Uiso 1 1 calc R
H30B H 0.2689 0.5148 0.7274 0.071 Uiso 1 1 calc R
C31 C 0.0881(8) 0.5243(2) 0.7887(7) 0.043(2) Uani 1 1 d .
H31 H 0.0322 0.5118 0.8418 0.052 Uiso 1 1 calc R
C32 C 0.0202(8) 0.5298(2) 0.6748(7) 0.040(2) Uani 1 1 d .
H32 H 0.0653 0.5473 0.6304 0.048 Uiso 1 1 calc R
C33 C -0.1162(8) 0.5385(2) 0.6776(8) 0.054(3) Uani 1 1 d .
H33A H -0.1465 0.5416 0.5994 0.081 Uiso 1 1 calc R
H33B H -0.1280 0.5591 0.7211 0.081 Uiso 1 1 calc R
H33C H -0.1626 0.5205 0.7143 0.081 Uiso 1 1 calc R
C34 C 0.1320(8) 0.5567(2) 0.8489(7) 0.043(2) Uani 1 1 d .
H34A H 0.1793 0.5510 0.9188 0.051 Uiso 1 1 calc R
H34B H 0.1875 0.5692 0.7972 0.051 Uiso 1 1 calc R
C35 C 0.1776(8) 0.6279(2) 0.9866(7) 0.039(2) Uani 1 1 d .
C36 C 0.2035(8) 0.6495(2) 0.8938(7) 0.046(2) Uani 1 1 d .
H36 H 0.1410 0.6524 0.8375 0.055 Uiso 1 1 calc R
C37 C 0.3174(11) 0.6671(3) 0.8799(10) 0.070(3) Uani 1 1 d .
H37 H 0.3316 0.6810 0.8156 0.084 Uiso 1 1 calc R
C38 C 0.4066(9) 0.6631(3) 0.9646(9) 0.055(3) Uani 1 1 d .
H38 H 0.4839 0.6742 0.9574 0.066 Uiso 1 1 calc R
C39 C 0.3844(8) 0.6425(3) 1.0631(10) 0.060(3) Uani 1 1 d .
H39 H 0.4458 0.6404 1.1209 0.072 Uiso 1 1 calc R
C40 C 0.2707(8) 0.6255(2) 1.0729(8) 0.047(2) Uani 1 1 d .
H40 H 0.2556 0.6122 1.1385 0.057 Uiso 1 1 calc R
C41 C 0.0175(7) 0.5782(2) 1.1295(6) 0.0354(19) Uani 1 1 d .
C42 C -0.0159(7) 0.5440(2) 1.1273(7) 0.0340(18) Uani 1 1 d .
H42 H -0.0269 0.5339 1.0547 0.041 Uiso 1 1 calc R
C43 C -0.0341(8) 0.5240(2) 1.2258(7) 0.042(2) Uani 1 1 d .
H43 H -0.0573 0.5013 1.2190 0.050 Uiso 1 1 calc R
C44 C -0.0164(8) 0.5388(3) 1.3342(7) 0.046(2) Uani 1 1 d .
H44 H -0.0281 0.5262 1.4020 0.055 Uiso 1 1 calc R
C45 C 0.0191(8) 0.5726(3) 1.3405(7) 0.047(2) Uani 1 1 d .
H45 H 0.0330 0.5823 1.4133 0.056 Uiso 1 1 calc R
C46 C 0.0343(7) 0.5920(2) 1.2423(7) 0.040(2) Uani 1 1 d .
H46 H 0.0561 0.6147 1.2500 0.048 Uiso 1 1 calc R
C47 C -0.1235(7) 0.6292(2) 0.9757(8) 0.042(2) Uani 1 1 d .
C48 C -0.1389(10) 0.6423(3) 0.8510(9) 0.068(3) Uani 1 1 d .
H48A H -0.0670 0.6560 0.8306 0.102 Uiso 1 1 calc R
H48B H -0.2146 0.6556 0.8456 0.102 Uiso 1 1 calc R
H48C H -0.1446 0.6234 0.7983 0.102 Uiso 1 1 calc R
C49 C -0.2376(8) 0.6076(2) 1.0014(9) 0.057(3) Uani 1 1 d .
H49A H -0.2308 0.5986 1.0788 0.085 Uiso 1 1 calc R
H49B H -0.2418 0.5894 0.9461 0.085 Uiso 1 1 calc R
H49C H -0.3128 0.6212 0.9956 0.085 Uiso 1 1 calc R
C50 C -0.1200(9) 0.6596(2) 1.0588(9) 0.061(3) Uani 1 1 d .
H50A H -0.0476 0.6734 1.0411 0.092 Uiso 1 1 calc R
H50B H -0.1143 0.6517 1.1378 0.092 Uiso 1 1 calc R
H50C H -0.1958 0.6728 1.0494 0.092 Uiso 1 1 calc R
C51 C -0.0537(7) 0.4454(2) 0.9004(7) 0.041(2) Uani 1 1 d .
H51 H 0.0178 0.4330 0.8795 0.049 Uiso 1 1 calc R
C52 C -0.1835(8) 0.4754(2) 0.9866(8) 0.051(2) Uani 1 1 d .
H52 H -0.2202 0.4886 1.0448 0.061 Uiso 1 1 calc R
C53 C -0.1894(10) 0.4333(3) 0.7202(8) 0.062(3) Uani 1 1 d .
H53A H -0.2805 0.4342 0.7096 0.074 Uiso 1 1 calc R
H53B H -0.1512 0.4472 0.6598 0.074 Uiso 1 1 calc R
C54 C -0.1476(7) 0.3985(2) 0.7048(8) 0.047(2) Uani 1 1 d .
H54 H -0.1743 0.3856 0.7735 0.056 Uiso 1 1 calc R
C55 C -0.2029(9) 0.3815(3) 0.5978(10) 0.078(4) Uani 1 1 d .
H55A H -0.2093 0.3973 0.5332 0.094 Uiso 1 1 calc R
H55B H -0.2860 0.3722 0.6141 0.094 Uiso 1 1 calc R
C56 C -0.1079(8) 0.3537(2) 0.5718(8) 0.050(2) Uani 1 1 d .
H56 H -0.1184 0.3356 0.6295 0.060 Uiso 1 1 calc R
C57 C 0.0113(7) 0.3728(2) 0.5989(8) 0.046(2) Uani 1 1 d .
H57 H 0.0341 0.3864 0.5305 0.055 Uiso 1 1 calc R
C58 C 0.1214(10) 0.3504(3) 0.6289(12) 0.098(5) Uani 1 1 d .
H58A H 0.1948 0.3642 0.6433 0.147 Uiso 1 1 calc R
H58B H 0.1381 0.3353 0.5651 0.147 Uiso 1 1 calc R
H58C H 0.1018 0.3375 0.6975 0.147 Uiso 1 1 calc R
C59 C -0.1227(7) 0.3390(2) 0.4524(8) 0.049(2) Uani 1 1 d .
H59A H -0.2055 0.3285 0.4460 0.058 Uiso 1 1 calc R
H59B H -0.1180 0.3571 0.3951 0.058 Uiso 1 1 calc R
C60 C -0.0156(7) 0.3156(2) 0.1782(6) 0.0336(18) Uani 1 1 d .
C61 C -0.0328(7) 0.3024(2) 0.0651(7) 0.043(2) Uani 1 1 d .
H61 H -0.0589 0.2800 0.0574 0.052 Uiso 1 1 calc R
C62 C -0.0121(8) 0.3216(2) -0.0372(7) 0.042(2) Uani 1 1 d .
H62 H -0.0252 0.3120 -0.1103 0.050 Uiso 1 1 calc R
C63 C 0.0277(7) 0.3548(2) -0.0274(7) 0.042(2) Uani 1 1 d .
H63 H 0.0448 0.3674 -0.0941 0.051 Uiso 1 1 calc R
C64 C 0.0420(7) 0.3690(2) 0.0804(7) 0.041(2) Uani 1 1 d .
H64 H 0.0632 0.3918 0.0864 0.050 Uiso 1 1 calc R
C65 C 0.0252(7) 0.3497(2) 0.1830(7) 0.040(2) Uani 1 1 d .
H65 H 0.0413 0.3596 0.2552 0.048 Uiso 1 1 calc R
C66 C -0.1888(7) 0.2665(2) 0.3108(6) 0.038(2) Uani 1 1 d .
C67 C -0.2172(8) 0.2433(2) 0.3962(8) 0.048(2) Uani 1 1 d .
H67 H -0.1569 0.2382 0.4527 0.057 Uiso 1 1 calc R
C68 C -0.3326(7) 0.2274(2) 0.4000(7) 0.044(2) Uani 1 1 d .
H68 H -0.3487 0.2117 0.4585 0.053 Uiso 1 1 calc R
C69 C -0.4280(8) 0.2346(2) 0.3162(7) 0.041(2) Uani 1 1 d .
H69 H -0.5066 0.2239 0.3175 0.049 Uiso 1 1 calc R
C70 C -0.3967(7) 0.2583(2) 0.2330(7) 0.043(2) Uani 1 1 d .
H70 H -0.4567 0.2639 0.1768 0.052 Uiso 1 1 calc R
C71 C -0.2798(8) 0.2741(2) 0.2294(7) 0.046(2) Uani 1 1 d .
H71 H -0.2627 0.2899 0.1714 0.055 Uiso 1 1 calc R
C72 C 0.1114(8) 0.2620(2) 0.3286(7) 0.040(2) Uani 1 1 d .
C73 C 0.2288(8) 0.2824(3) 0.3008(9) 0.058(3) Uani 1 1 d .
H73A H 0.2352 0.3011 0.3542 0.086 Uiso 1 1 calc R
H73B H 0.2234 0.2908 0.2224 0.086 Uiso 1 1 calc R
H73C H 0.3023 0.2682 0.3083 0.086 Uiso 1 1 calc R
C74 C 0.1232(9) 0.2485(3) 0.4545(9) 0.070(3) Uani 1 1 d .
H74A H 0.0494 0.2354 0.4736 0.105 Uiso 1 1 calc R
H74B H 0.1304 0.2672 0.5076 0.105 Uiso 1 1 calc R
H74C H 0.1972 0.2344 0.4606 0.105 Uiso 1 1 calc R
C75 C 0.1037(10) 0.2325(3) 0.2400(9) 0.065(3) Uani 1 1 d .
H75A H 0.0289 0.2193 0.2548 0.098 Uiso 1 1 calc R
H75B H 0.1771 0.2183 0.2479 0.098 Uiso 1 1 calc R
H75C H 0.1003 0.2415 0.1622 0.098 Uiso 1 1 calc R
C76 C -0.2261(7) 0.4642(2) 1.3786(7) 0.0366(19) Uani 1 1 d .
H76 H -0.1434 0.4685 1.3549 0.044 Uiso 1 1 calc R
C77 C -0.4124(7) 0.4668(2) 1.4756(6) 0.0337(18) Uani 1 1 d .
H77 H -0.4739 0.4733 1.5291 0.040 Uiso 1 1 calc R
C78 C -0.2651(8) 0.4172(3) 1.2486(7) 0.055(3) Uani 1 1 d .
H78A H -0.2465 0.3955 1.2845 0.066 Uiso 1 1 calc R
H78B H -0.1871 0.4258 1.2151 0.066 Uiso 1 1 calc R
C79 C -0.3607(7) 0.4120(2) 1.1521(7) 0.044(2) Uani 1 1 d .
H79 H -0.3871 0.4341 1.1216 0.053 Uiso 1 1 calc R
C80 C -0.3043(8) 0.3902(2) 1.0503(7) 0.048(2) Uani 1 1 d .
H80A H -0.2778 0.4044 0.9857 0.058 Uiso 1 1 calc R
H80B H -0.2327 0.3769 1.0768 0.058 Uiso 1 1 calc R
C81 C -0.4154(7) 0.3674(2) 1.0151(8) 0.041(2) Uani 1 1 d .
H81 H -0.4731 0.3802 0.9646 0.050 Uiso 1 1 calc R
C82 C -0.4763(8) 0.3629(2) 1.1346(7) 0.040(2) Uani 1 1 d .
H82 H -0.4270 0.3462 1.1787 0.048 Uiso 1 1 calc R
C83 C -0.6163(9) 0.3510(2) 1.1303(8) 0.054(2) Uani 1 1 d .
H83A H -0.6476 0.3481 1.2083 0.081 Uiso 1 1 calc R
H83B H -0.6216 0.3298 1.0892 0.081 Uiso 1 1 calc R
H83C H -0.6665 0.3677 1.0906 0.081 Uiso 1 1 calc R
C84 C -0.3703(7) 0.3368(2) 0.9518(7) 0.0369(19) Uani 1 1 d .
H84A H -0.3293 0.3436 0.8798 0.044 Uiso 1 1 calc R
H84B H -0.3085 0.3249 0.9993 0.044 Uiso 1 1 calc R
C85 C -0.4862(7) 0.3152(2) 0.6755(7) 0.0342(19) Uani 1 1 d .
C86 C -0.5192(7) 0.3488(2) 0.6812(7) 0.040(2) Uani 1 1 d .
H86 H -0.5290 0.3584 0.7548 0.048 Uiso 1 1 calc R
C87 C -0.5391(7) 0.3693(2) 0.5852(7) 0.0374(19) Uani 1 1 d .
H87 H -0.5609 0.3921 0.5931 0.045 Uiso 1 1 calc R
C88 C -0.5242(7) 0.3538(2) 0.4726(7) 0.039(2) Uani 1 1 d .
H88 H -0.5366 0.3667 0.4056 0.047 Uiso 1 1 calc R
C89 C -0.4924(7) 0.3206(2) 0.4624(7) 0.039(2) Uani 1 1 d .
H89 H -0.4833 0.3107 0.3893 0.047 Uiso 1 1 calc R
C90 C -0.4733(7) 0.3013(2) 0.5654(7) 0.039(2) Uani 1 1 d .
H90 H -0.4513 0.2786 0.5585 0.047 Uiso 1 1 calc R
C91 C -0.3153(7) 0.2651(2) 0.8092(7) 0.0346(19) Uani 1 1 d .
C92 C -0.2244(7) 0.2714(2) 0.7244(7) 0.0362(19) Uani 1 1 d .
H92 H -0.2437 0.2863 0.6642 0.043 Uiso 1 1 calc R
C93 C -0.1068(8) 0.2563(2) 0.7256(7) 0.046(2) Uani 1 1 d .
H93 H -0.0475 0.2610 0.6678 0.055 Uiso 1 1 calc R
C94 C -0.0788(8) 0.2336(2) 0.8170(8) 0.053(2) Uani 1 1 d .
H94 H -0.0009 0.2226 0.8181 0.063 Uiso 1 1 calc R
C95 C -0.1645(8) 0.2274(2) 0.9039(7) 0.046(2) Uani 1 1 d .
H95 H -0.1444 0.2127 0.9645 0.055 Uiso 1 1 calc R
C96 C -0.2834(8) 0.2435(2) 0.9011(7) 0.044(2) Uani 1 1 d .
H96 H -0.3412 0.2396 0.9609 0.053 Uiso 1 1 calc R
C97 C -0.6129(8) 0.2611(2) 0.8308(8) 0.042(2) Uani 1 1 d .
C98 C -0.6085(10) 0.2321(3) 0.7475(11) 0.079(4) Uani 1 1 d .
H98A H -0.5335 0.2189 0.7615 0.119 Uiso 1 1 calc R
H98B H -0.6072 0.2406 0.6690 0.119 Uiso 1 1 calc R
H98C H -0.6819 0.2181 0.7584 0.119 Uiso 1 1 calc R
C99 C -0.7311(8) 0.2820(3) 0.8076(8) 0.058(3) Uani 1 1 d .
H99A H -0.7341 0.3007 0.8611 0.087 Uiso 1 1 calc R
H99B H -0.8049 0.2681 0.8179 0.087 Uiso 1 1 calc R
H99C H -0.7290 0.2905 0.7290 0.087 Uiso 1 1 calc R
C100 C -0.6286(8) 0.2478(2) 0.9557(8) 0.055(2) Uani 1 1 d .
H10A H -0.6324 0.2666 1.0089 0.082 Uiso 1 1 calc R
H10B H -0.5579 0.2336 0.9753 0.082 Uiso 1 1 calc R
H10C H -0.7055 0.2349 0.9612 0.082 Uiso 1 1 calc R
N1 N 0.3398(6) 0.44493(19) 0.9725(6) 0.0454(18) Uani 1 1 d .
N2 N 0.2523(6) 0.42482(19) 0.9167(6) 0.0507(19) Uani 1 1 d .
N3 N 0.4313(6) 0.42967(18) 0.8093(6) 0.0431(17) Uani 1 1 d .
N4 N 0.1924(6) 0.45131(17) 0.4668(6) 0.0403(17) Uani 1 1 d .
N5 N 0.2738(7) 0.4277(2) 0.4239(7) 0.0511(19) Uani 1 1 d .
N6 N 0.0872(7) 0.42494(18) 0.3320(6) 0.0469(18) Uani 1 1 d .
N7 N -0.1582(6) 0.44796(18) 0.8347(6) 0.0447(18) Uani 1 1 d .
N8 N -0.2417(7) 0.46844(19) 0.8924(7) 0.051(2) Uani 1 1 d .
N9 N -0.0647(6) 0.4624(2) 0.9974(6) 0.0471(18) Uani 1 1 d .
N10 N -0.3087(6) 0.44062(18) 1.3382(5) 0.0391(17) Uani 1 1 d .
N11 N -0.4177(9) 0.4428(2) 1.3953(8) 0.074(3) Uani 1 1 d .
N12 N -0.2928(10) 0.4794(3) 1.4596(10) 0.094(3) Uani 1 1 d .
O1 O 0.4838(5) 0.49703(15) 1.1121(5) 0.0426(14) Uani 1 1 d .
O2 O 0.4810(5) 0.57669(15) 1.3789(5) 0.0407(14) Uani 1 1 d .
O3 O 0.0300(5) 0.49813(14) 0.6132(4) 0.0381(13) Uani 1 1 d .
O4 O 0.0246(5) 0.57720(13) 0.8795(4) 0.0335(12) Uani 1 1 d .
O5 O -0.0149(5) 0.39518(15) 0.6937(5) 0.0456(15) Uani 1 1 d .
O6 O -0.0274(5) 0.31448(15) 0.4280(4) 0.0404(14) Uani 1 1 d .
O7 O -0.4701(5) 0.39394(15) 1.1931(4) 0.0431(14) Uani 1 1 d .
O8 O -0.4723(5) 0.31481(14) 0.9261(4) 0.0348(13) Uani 1 1 d .
Si1 Si 0.4766(2) 0.60210(6) 1.49309(19) 0.0378(6) Uani 1 1 d .
Si2 Si 0.02556(19) 0.60321(6) 0.99248(18) 0.0350(5) Uani 1 1 d .
Si3 Si -0.03158(19) 0.29023(6) 0.31228(18) 0.0340(5) Uani 1 1 d .
Si4 Si -0.47078(19) 0.28934(6) 0.81239(18) 0.0340(5) Uani 1 1 d .

loop_
_atom_site_aniso_label
_atom_site_aniso_U_11
_atom_site_aniso_U_22
_atom_site_aniso_U_33
_atom_site_aniso_U_23
_atom_site_aniso_U_13
_atom_site_aniso_U_12
C1 0.035(5) 0.056(6) 0.043(5) -0.031(4) -0.014(4) 0.008(4)
C2 0.039(4) 0.037(5) 0.033(4) -0.011(4) 0.004(3) -0.008(4)
C3 0.059(6) 0.081(8) 0.059(6) -0.020(6) 0.015(5) -0.026(6)
C4 0.042(5) 0.077(8) 0.071(6) -0.034(6) -0.002(5) 0.009(5)
C5 0.058(6) 0.052(6) 0.042(5) -0.007(5) 0.003(4) -0.003(5)
C6 0.065(8) 0.179(15) 0.139(12) -0.114(12) 0.069(8) -0.058(9)
C7 0.036(5) 0.121(11) 0.096(8) -0.057(8) 0.015(5) -0.010(6)
C8 0.042(5) 0.071(7) 0.053(6) -0.018(5) -0.006(4) 0.015(5)
C9 0.050(6) 0.073(7) 0.044(5) -0.024(5) 0.002(4) 0.003(5)
C10 0.029(4) 0.039(5) 0.048(5) 0.001(4) 0.000(4) 0.011(4)
C11 0.030(4) 0.054(6) 0.046(5) 0.004(5) -0.001(4) 0.007(4)
C12 0.027(4) 0.064(7) 0.042(5) 0.007(5) -0.007(4) -0.004(4)
C13 0.024(4) 0.049(6) 0.078(7) 0.009(5) 0.002(4) 0.004(4)
C14 0.025(4) 0.058(6) 0.047(5) 0.001(5) -0.003(4) 0.004(4)
C15 0.023(4) 0.042(6) 0.053(5) -0.007(4) -0.006(4) 0.001(4)
C16 0.046(5) 0.046(6) 0.038(5) -0.003(4) -0.020(4) 0.007(4)
C17 0.059(6) 0.049(6) 0.056(6) -0.005(5) -0.013(5) 0.010(5)
C18 0.079(8) 0.043(7) 0.074(7) 0.002(5) -0.031(6) 0.011(6)
C19 0.075(8) 0.053(7) 0.096(9) -0.048(7) -0.045(7) 0.034(6)
C20 0.045(6) 0.073(8) 0.094(8) -0.034(7) -0.001(5) 0.019(6)
C21 0.039(5) 0.066(7) 0.063(6) -0.003(5) -0.004(4) 0.003(5)
C22 0.040(5) 0.048(6) 0.044(5) -0.008(4) -0.002(4) 0.007(4)
C23 0.036(5) 0.060(7) 0.078(7) 0.003(6) 0.004(4) 0.004(5)
C24 0.093(9) 0.067(8) 0.083(8) 0.023(7) -0.007(6) -0.036(7)
C25 0.065(7) 0.066(7) 0.077(7) -0.033(6) 0.002(5) -0.003(6)
C26 0.042(5) 0.050(6) 0.057(6) -0.009(5) -0.004(4) -0.012(5)
C27 0.040(5) 0.042(6) 0.050(5) 0.011(4) -0.004(4) -0.006(4)
C28 0.046(5) 0.076(7) 0.045(5) -0.007(5) -0.012(4) 0.014(5)
C29 0.037(4) 0.054(6) 0.053(5) -0.010(5) -0.007(4) 0.008(4)
C30 0.048(5) 0.065(7) 0.065(6) -0.022(5) -0.017(4) 0.002(5)
C31 0.041(5) 0.047(6) 0.042(5) -0.001(4) -0.013(4) 0.005(4)
C32 0.043(5) 0.040(5) 0.037(4) -0.001(4) -0.009(4) -0.004(4)
C33 0.052(5) 0.057(6) 0.053(6) -0.022(5) -0.018(4) 0.014(5)
C34 0.040(5) 0.045(6) 0.043(5) 0.001(4) 0.006(4) 0.008(4)
C35 0.035(4) 0.029(5) 0.053(5) -0.010(4) 0.002(4) -0.010(4)
C36 0.044(5) 0.051(6) 0.043(5) 0.000(4) 0.010(4) -0.013(4)
C37 0.091(8) 0.051(7) 0.067(7) 0.000(5) 0.039(6) -0.028(6)
C38 0.040(5) 0.055(6) 0.069(6) -0.028(5) 0.021(5) -0.024(5)
C39 0.034(5) 0.062(7) 0.083(7) -0.023(6) 0.006(5) -0.002(5)
C40 0.046(5) 0.051(6) 0.044(5) -0.014(4) 0.005(4) -0.003(4)
C41 0.032(4) 0.045(6) 0.029(4) -0.006(4) -0.004(3) -0.003(4)
C42 0.030(4) 0.029(5) 0.043(5) -0.003(4) -0.003(3) -0.002(4)
C43 0.044(5) 0.034(5) 0.048(5) -0.005(4) 0.004(4) 0.000(4)
C44 0.047(5) 0.057(7) 0.033(5) 0.007(4) 0.002(4) 0.005(5)
C45 0.047(5) 0.060(7) 0.033(5) -0.012(5) -0.009(4) 0.003(5)
C46 0.029(4) 0.043(5) 0.047(5) -0.003(4) -0.003(4) -0.013(4)
C47 0.025(4) 0.039(5) 0.061(5) 0.002(4) -0.002(4) 0.002(4)
C48 0.067(7) 0.058(7) 0.079(7) 0.012(6) 0.000(6) 0.017(5)
C49 0.043(5) 0.038(6) 0.089(7) 0.003(5) -0.001(5) -0.012(4)
C50 0.055(6) 0.046(6) 0.082(7) -0.017(5) -0.003(5) 0.004(5)
C51 0.034(4) 0.048(5) 0.041(5) -0.009(4) 0.003(4) 0.013(4)
C52 0.049(5) 0.046(6) 0.057(6) -0.036(5) 0.026(4) -0.009(4)
C53 0.064(6) 0.080(8) 0.042(5) -0.007(5) -0.020(4) 0.021(6)
C54 0.033(4) 0.055(6) 0.052(5) -0.008(5) 0.000(4) -0.002(4)
C55 0.042(5) 0.107(10) 0.085(7) -0.050(7) -0.013(5) 0.022(6)
C56 0.041(5) 0.054(6) 0.055(5) -0.010(5) -0.002(4) -0.005(4)
C57 0.036(4) 0.052(6) 0.049(5) -0.015(5) 0.002(4) 0.004(4)
C58 0.052(6) 0.087(9) 0.154(12) -0.077(9) -0.040(7) 0.037(6)
C59 0.022(4) 0.069(7) 0.055(5) -0.024(5) -0.011(4) 0.004(4)
C60 0.043(4) 0.024(5) 0.034(4) -0.002(4) 0.004(3) 0.002(4)
C61 0.039(5) 0.036(5) 0.055(5) -0.004(4) 0.017(4) 0.001(4)
C62 0.046(5) 0.039(6) 0.041(5) -0.001(4) 0.007(4) 0.000(4)
C63 0.019(4) 0.068(7) 0.039(5) 0.013(5) 0.013(3) 0.004(4)
C64 0.028(4) 0.041(5) 0.055(6) 0.007(4) -0.008(4) -0.007(4)
C65 0.036(4) 0.050(6) 0.033(4) 0.002(4) -0.008(3) 0.007(4)
C66 0.039(4) 0.047(6) 0.028(4) -0.011(4) 0.003(3) 0.009(4)
C67 0.042(5) 0.049(6) 0.052(5) 0.008(5) -0.003(4) -0.006(4)
C68 0.034(5) 0.054(6) 0.044(5) 0.004(4) 0.008(4) -0.005(4)
C69 0.034(4) 0.029(5) 0.059(5) -0.003(4) -0.007(4) 0.000(4)
C70 0.024(4) 0.060(6) 0.046(5) -0.010(5) -0.004(3) 0.005(4)
C71 0.042(5) 0.051(6) 0.044(5) 0.008(4) 0.011(4) -0.003(4)
C72 0.042(5) 0.029(5) 0.050(5) -0.002(4) 0.001(4) 0.009(4)
C73 0.032(5) 0.067(7) 0.073(6) -0.006(6) 0.004(4) 0.010(5)
C74 0.040(5) 0.078(8) 0.093(8) 0.049(7) 0.014(5) 0.026(5)
C75 0.058(6) 0.052(7) 0.086(7) -0.018(6) 0.008(5) 0.010(5)
C76 0.031(4) 0.033(5) 0.045(5) -0.017(4) 0.007(3) -0.007(4)
C77 0.032(4) 0.040(5) 0.028(4) -0.016(4) 0.003(3) 0.000(4)
C78 0.041(5) 0.068(7) 0.056(6) -0.022(5) -0.003(4) 0.004(5)
C79 0.035(4) 0.050(6) 0.047(5) -0.014(4) 0.004(4) -0.001(4)
C80 0.037(4) 0.058(6) 0.050(5) -0.012(5) 0.010(4) 0.000(4)
C81 0.028(4) 0.035(5) 0.061(5) 0.000(4) 0.002(4) -0.004(4)
C82 0.041(5) 0.036(5) 0.044(5) -0.001(4) 0.006(4) -0.007(4)
C83 0.053(6) 0.056(6) 0.052(5) -0.016(5) 0.015(4) -0.020(5)
C84 0.042(5) 0.037(5) 0.031(4) -0.006(4) 0.008(3) -0.015(4)
C85 0.031(4) 0.035(5) 0.037(4) -0.002(4) 0.000(3) 0.004(4)
C86 0.033(4) 0.046(6) 0.041(5) -0.005(4) 0.003(3) 0.004(4)
C87 0.039(4) 0.036(5) 0.037(5) 0.001(4) -0.008(3) 0.007(4)
C88 0.031(4) 0.048(6) 0.038(5) 0.008(4) -0.004(3) 0.005(4)
C89 0.034(4) 0.045(6) 0.037(5) -0.006(4) -0.002(3) -0.004(4)
C90 0.040(5) 0.038(5) 0.038(5) -0.003(4) -0.004(3) 0.002(4)
C91 0.029(4) 0.033(5) 0.042(5) -0.009(4) -0.010(3) -0.003(3)
C92 0.036(4) 0.038(5) 0.035(4) 0.004(4) -0.010(3) 0.003(4)
C93 0.035(5) 0.057(6) 0.046(5) -0.003(5) 0.004(4) -0.008(4)
C94 0.035(5) 0.051(6) 0.072(6) -0.003(5) -0.009(4) 0.002(4)
C95 0.043(5) 0.051(6) 0.044(5) 0.011(4) -0.009(4) 0.009(4)
C96 0.036(4) 0.050(6) 0.046(5) 0.001(4) -0.005(4) -0.001(4)
C97 0.046(5) 0.025(5) 0.057(5) 0.002(4) 0.002(4) 0.004(4)
C98 0.061(7) 0.056(7) 0.120(10) -0.020(7) 0.016(6) -0.015(5)
C99 0.040(5) 0.074(7) 0.059(6) 0.002(5) -0.011(4) -0.009(5)
C100 0.042(5) 0.056(7) 0.066(6) 0.007(5) -0.009(4) -0.016(5)
N1 0.044(4) 0.055(5) 0.037(4) -0.007(4) -0.002(3) -0.015(4)
N2 0.044(4) 0.047(5) 0.062(5) -0.014(4) -0.020(4) -0.006(4)
N3 0.044(4) 0.042(5) 0.043(4) -0.014(3) -0.010(3) 0.004(3)
N4 0.038(4) 0.042(5) 0.041(4) -0.007(3) -0.003(3) 0.011(3)
N5 0.044(4) 0.048(5) 0.062(5) -0.009(4) 0.008(4) 0.013(4)
N6 0.048(4) 0.036(5) 0.057(5) -0.010(4) 0.001(3) -0.007(3)
N7 0.045(4) 0.047(5) 0.042(4) -0.003(3) 0.007(3) 0.020(4)
N8 0.044(4) 0.042(5) 0.067(5) -0.010(4) 0.015(4) 0.010(4)
N9 0.042(4) 0.056(5) 0.043(4) -0.017(4) 0.010(3) -0.007(4)
N10 0.036(4) 0.050(5) 0.031(3) -0.003(3) -0.003(3) -0.003(3)
N11 0.076(6) 0.069(6) 0.076(6) 0.008(5) -0.008(5) 0.010(5)
N12 0.096(8) 0.079(7) 0.107(8) 0.023(7) -0.037(6) -0.004(6)
O1 0.037(3) 0.045(4) 0.046(3) -0.011(3) 0.001(2) -0.003(3)
O2 0.030(3) 0.052(4) 0.040(3) -0.010(3) 0.000(2) -0.001(3)
O3 0.037(3) 0.040(3) 0.037(3) -0.005(3) -0.009(2) 0.010(3)
O4 0.029(3) 0.032(3) 0.039(3) -0.002(2) -0.005(2) -0.002(2)
O5 0.038(3) 0.047(4) 0.052(3) -0.015(3) 0.001(3) -0.001(3)
O6 0.033(3) 0.051(4) 0.037(3) -0.011(3) 0.002(2) 0.002(3)
O7 0.038(3) 0.052(4) 0.039(3) -0.017(3) 0.005(2) -0.012(3)
O8 0.031(3) 0.040(3) 0.034(3) -0.001(3) 0.003(2) -0.003(3)
Si1 0.0395(12) 0.0375(14) 0.0363(12) -0.0024(11) -0.0027(9) 0.0029(11)
Si2 0.0337(11) 0.0352(14) 0.0363(12) 0.0006(11) -0.0020(9) -0.0032(10)
Si3 0.0294(11) 0.0372(14) 0.0354(12) -0.0043(10) 0.0008(9) 0.0004(10)
Si4 0.0311(11) 0.0333(13) 0.0377(12) -0.0022(10) -0.0001(9) 0.0014(10)

loop_
_atom_type_symbol
_atom_type_description
_atom_type_scat_dispersion_real
_atom_type_scat_dispersion_imag
_atom_type_scat_source
C C 0.0033 0.0016 'International Tables Vol C Tables 4.2.6.8 and 6.1.1.4'
H H 0.0000 0.0000 'International Tables Vol C Tables 4.2.6.8 and 6.1.1.4'
N N 0.0061 0.0033 'International Tables Vol C Tables 4.2.6.8 and 6.1.1.4'
O O 0.0106 0.0060 'International Tables Vol C Tables 4.2.6.8 and 6.1.1.4'
Si Si 0.0817 0.0704 'International Tables Vol C Tables 4.2.6.8 and 6.1.1.4'

loop_
_geom_angle_atom_site_label_1
_geom_angle_atom_site_label_2
_geom_angle_atom_site_label_3
_geom_angle
N2 C1 N3 117.7(7)
N1 C2 N3 110.5(7)
C4 C3 N1 113.8(8)
O1 C4 C3 110.2(8)
O1 C4 C7 104.2(7)
C3 C4 C7 113.1(10)
C6 C5 O1 108.9(7)
C6 C5 C8 115.4(10)
O1 C5 C8 105.3(7)
C4 C7 C8 103.4(8)
C9 C8 C5 116.3(8)
C9 C8 C7 111.4(8)
C5 C8 C7 98.7(8)
O2 C9 C8 109.8(7)
C11 C10 C15 120.2(8)
C12 C11 C10 122.4(9)
C11 C12 C13 119.1(9)
C12 C13 C14 120.2(9)
C13 C14 C15 120.8(9)
C10 C15 C14 117.3(8)
C10 C15 Si1 122.9(7)
C14 C15 Si1 119.7(6)
C17 C16 C21 117.2(8)
C17 C16 Si1 120.1(7)
C21 C16 Si1 122.5(7)
C18 C17 C16 121.3(10)
C19 C18 C17 121.0(10)
C18 C19 C20 119.7(9)
C21 C20 C19 119.7(10)
C20 C21 C16 121.0(10)
C25 C22 C24 106.6(8)
C25 C22 C23 107.1(8)
C24 C22 C23 108.9(8)
C25 C22 Si1 112.1(6)
C24 C22 Si1 112.6(6)
C23 C22 Si1 109.3(6)
N5 C26 N6 114.9(8)
N4 C27 N6 110.5(8)
N4 C28 C29 112.9(7)
O3 C29 C28 112.5(7)
O3 C29 C30 106.1(7)
C28 C29 C30 112.3(8)
C31 C30 C29 104.1(7)
C32 C31 C30 102.4(7)
C32 C31 C34 114.5(7)
C30 C31 C34 112.9(7)
O3 C32 C33 106.4(7)
O3 C32 C31 105.4(7)
C33 C32 C31 118.5(7)
O4 C34 C31 110.1(6)
C36 C35 C40 116.4(8)
C36 C35 Si2 120.9(7)
C40 C35 Si2 122.8(7)
C35 C36 C37 124.2(9)
C38 C37 C36 117.0(9)
C37 C38 C39 121.6(8)
C40 C39 C38 119.3(9)
C39 C40 C35 121.5(9)
C42 C41 C46 114.9(8)
C42 C41 Si2 120.7(6)
C46 C41 Si2 124.1(7)
C43 C42 C41 124.8(8)
C44 C43 C42 117.8(8)
C43 C44 C45 119.3(8)
C46 C45 C44 121.8(8)
C45 C46 C41 121.3(8)
C49 C47 C48 106.8(8)
C49 C47 C50 110.0(7)
C48 C47 C50 108.7(8)
C49 C47 Si2 109.8(6)
C48 C47 Si2 111.5(6)
C50 C47 Si2 110.0(6)
N9 C51 N7 111.5(7)
N8 C52 N9 116.2(7)
C54 C53 N7 114.3(8)
O5 C54 C53 113.6(8)
O5 C54 C55 105.5(7)
C53 C54 C55 113.5(8)
C54 C55 C56 103.0(8)
C59 C56 C57 118.2(7)
C59 C56 C55 113.1(8)
C57 C56 C55 98.7(8)
O5 C57 C56 107.8(6)
O5 C57 C58 109.9(8)
C56 C57 C58 113.8(9)
O6 C59 C56 111.8(7)
C61 C60 C65 115.3(7)
C61 C60 Si3 123.8(6)
C65 C60 Si3 120.8(6)
C60 C61 C62 123.1(8)
C63 C62 C61 119.2(8)
C64 C63 C62 119.9(8)
C63 C64 C65 121.0(8)
C64 C65 C60 121.3(8)
C71 C66 C67 118.4(8)
C71 C66 Si3 120.6(7)
C67 C66 Si3 120.8(6)
C68 C67 C66 121.5(8)
C67 C68 C69 121.2(8)
C70 C69 C68 115.7(8)
C69 C70 C71 122.7(8)
C66 C71 C70 120.5(8)
C73 C72 C74 108.3(7)
C73 C72 C75 107.8(7)
C74 C72 C75 111.0(8)
C73 C72 Si3 108.6(6)
C74 C72 Si3 111.2(5)
C75 C72 Si3 109.8(6)
N12 C76 N10 102.1(8)
N11 C77 N12 101.9(8)
N10 C78 C79 113.0(7)
O7 C79 C78 111.4(7)
O7 C79 C80 106.1(7)
C78 C79 C80 111.4(7)
C81 C80 C79 103.2(6)
C84 C81 C82 118.6(7)
C84 C81 C80 111.2(6)
C82 C81 C80 98.9(7)
O7 C82 C81 108.0(6)
O7 C82 C83 109.0(7)
C81 C82 C83 114.1(7)
O8 C84 C81 110.9(6)
C86 C85 C90 116.9(8)
C86 C85 Si4 120.4(6)
C90 C85 Si4 122.6(6)
C85 C86 C87 124.6(8)
C86 C87 C88 116.5(8)
C89 C88 C87 121.1(8)
C88 C89 C90 118.8(8)
C85 C90 C89 122.2(8)
C92 C91 C96 117.9(7)
C92 C91 Si4 121.5(6)
C96 C91 Si4 120.1(6)
C93 C92 C91 122.7(8)
C92 C93 C94 118.1(8)
C95 C94 C93 121.0(8)
C94 C95 C96 119.6(8)
C91 C96 C95 120.6(8)
C98 C97 C99 109.4(8)
C98 C97 C100 109.8(8)
C99 C97 C100 105.1(7)
C98 C97 Si4 111.0(6)
C99 C97 Si4 108.2(6)
C100 C97 Si4 113.2(6)
C2 N1 N2 110.3(7)
C2 N1 C3 128.3(7)
N2 N1 C3 121.4(7)
C1 N2 N1 100.7(7)
C1 N3 C2 100.8(6)
C27 N4 N5 109.7(7)
C27 N4 C28 131.3(7)
N5 N4 C28 118.9(7)
C26 N5 N4 102.1(7)
C27 N6 C26 102.6(7)
C51 N7 N8 107.7(7)
C51 N7 C53 131.0(7)
N8 N7 C53 121.3(7)
C52 N8 N7 103.1(7)
C51 N9 C52 101.4(7)
N11 N10 C76 110.2(7)
N11 N10 C78 131.6(8)
C76 N10 C78 118.2(7)
C77 N11 N10 110.8(8)
C76 N12 C77 115.1(9)
C4 O1 C5 110.4(6)
C9 O2 Si1 122.3(5)
C32 O3 C29 108.8(6)
C34 O4 Si2 122.4(5)
C54 O5 C57 108.6(6)
C59 O6 Si3 122.6(5)
C82 O7 C79 108.4(6)
C84 O8 Si4 122.2(4)
O2 Si1 C22 104.0(3)
O2 Si1 C15 110.1(4)
C22 Si1 C15 109.2(4)
O2 Si1 C16 108.3(3)
C22 Si1 C16 113.5(4)
C15 Si1 C16 111.5(4)
O4 Si2 C41 109.3(3)
O4 Si2 C35 107.4(3)
C41 Si2 C35 110.2(4)
O4 Si2 C47 104.6(3)
C41 Si2 C47 109.7(4)
C35 Si2 C47 115.3(4)
O6 Si3 C60 110.9(3)
O6 Si3 C72 104.1(3)
C60 Si3 C72 109.3(4)
O6 Si3 C66 108.5(3)
C60 Si3 C66 109.8(4)
C72 Si3 C66 114.0(4)
O8 Si4 C85 109.2(3)
O8 Si4 C97 105.4(3)
C85 Si4 C97 110.3(4)
O8 Si4 C91 109.3(3)
C85 Si4 C91 109.4(3)
C97 Si4 C91 113.1(4)

loop_
_geom_bond_atom_site_label_1
_geom_bond_atom_site_label_2
_geom_bond_distance
C1 N2 1.307(10)
C1 N3 1.337(11)
C2 N1 1.311(9)
C2 N3 1.352(10)
C3 C4 1.428(14)
C3 N1 1.480(11)
C4 O1 1.422(10)
C4 C7 1.511(13)
C5 C6 1.461(14)
C5 O1 1.469(10)
C5 C8 1.512(13)
C7 C8 1.548(14)
C8 C9 1.479(12)
C9 O2 1.448(11)
C10 C11 1.362(12)
C10 C15 1.400(11)
C11 C12 1.361(13)
C12 C13 1.379(13)
C13 C14 1.379(12)
C14 C15 1.411(12)
C15 Si1 1.879(9)
C16 C17 1.388(12)
C16 C21 1.418(13)
C16 Si1 1.882(9)
C17 C18 1.375(13)
C18 C19 1.364(16)
C19 C20 1.395(16)
C20 C21 1.378(13)
C22 C25 1.532(12)
C22 C24 1.537(13)
C22 C23 1.557(12)
C22 Si1 1.877(9)
C26 N5 1.314(11)
C26 N6 1.340(11)
C27 N4 1.313(10)
C27 N6 1.326(11)
C28 N4 1.472(11)
C28 C29 1.502(11)
C29 O3 1.456(9)
C29 C30 1.528(12)
C30 C31 1.513(12)
C31 C32 1.506(11)
C31 C34 1.524(12)
C32 O3 1.440(10)
C32 C33 1.481(12)
C34 O4 1.438(9)
C35 C36 1.389(11)
C35 C40 1.397(12)
C35 Si2 1.879(8)
C36 C37 1.400(13)
C37 C38 1.362(15)
C38 C39 1.410(14)
C39 C40 1.379(12)
C41 C42 1.392(11)
C41 C46 1.414(11)
C41 Si2 1.858(8)
C42 C43 1.392(11)
C43 C44 1.386(12)
C44 C45 1.387(13)
C45 C46 1.372(12)
C47 C49 1.504(11)
C47 C48 1.528(13)
C47 C50 1.532(12)
C47 Si2 1.889(8)
C51 N9 1.304(10)
C51 N7 1.340(10)
C52 N8 1.272(11)
C52 N9 1.361(11)
C53 C54 1.454(13)
C53 N7 1.471(11)
C54 O5 1.413(9)
C54 C55 1.514(13)
C55 C56 1.516(13)
C56 C59 1.494(12)
C56 C57 1.499(12)
C57 O5 1.427(10)
C57 C58 1.499(13)
C59 O6 1.425(10)
C60 C61 1.408(11)
C60 C65 1.415(12)
C60 Si3 1.841(8)
C61 C62 1.413(12)
C62 C63 1.380(12)
C63 C64 1.366(12)
C64 C65 1.413(11)
C66 C71 1.372(12)
C66 C67 1.374(12)
C66 Si3 1.906(9)
C67 C68 1.371(11)
C68 C69 1.420(12)
C69 C70 1.377(12)
C70 C71 1.384(11)
C72 C73 1.513(12)
C72 C74 1.542(12)
C72 C75 1.547(12)
C72 Si3 1.886(8)
C76 N12 1.311(13)
C76 N10 1.357(10)
C77 N11 1.319(11)
C77 N12 1.370(12)
C78 N10 1.457(11)
C78 C79 1.512(12)
C79 O7 1.435(9)
C79 C80 1.566(11)
C80 C81 1.533(11)
C81 C84 1.487(11)
C81 C82 1.524(11)
C82 O7 1.399(10)
C82 C83 1.553(12)
C84 O8 1.413(9)
C85 C86 1.371(12)
C85 C90 1.382(10)
C85 Si4 1.879(8)
C86 C87 1.384(11)
C87 C88 1.438(11)
C88 C89 1.356(12)
C89 C90 1.418(11)
C91 C92 1.388(11)
C91 C96 1.398(11)
C91 Si4 1.899(8)
C92 C93 1.376(11)
C93 C94 1.412(12)
C94 C95 1.367(12)
C95 C96 1.406(12)
C97 C98 1.490(13)
C97 C99 1.522(12)
C97 C100 1.534(12)
C97 Si4 1.882(9)
N1 N2 1.376(9)
N4 N5 1.361(9)
N7 N8 1.367(9)
N10 N11 1.326(11)
O2 Si1 1.649(6)
O4 Si2 1.653(6)
O6 Si3 1.636(6)
O8 Si4 1.646(5)
